data_4032405
loop_
_publ_author_name
'Peng, Jianwen'
'Gao, Yang'
'Zhu, Chuanle'
'Liu, Bifu'
'Gao, Yinglan'
'Hu, Miao'
'Wu, Wanqing'
'Jiang, Huanfeng'

_publ_section_title
;
 Synthesis of Polysubstituted 3-Amino Pyrroles via Palladium-Catalyzed
 Multicomponent Reaction.
;
_journal_name_full 'The Journal of organic chemistry'
_journal_paper_doi 10.1021/acs.joc.7b00098
_journal_year 2017
_chemical_absolute_configuration unk
_chemical_formula_moiety 'C24 H29 N3 O2'
_chemical_formula_sum 'C24 H29 N3 O2'
_chemical_formula_weight 391.52
_space_group_crystal_system orthorhombic
_space_group_IT_number 19
_space_group_name_Hall 'P 2ac 2ab'
_space_group_name_H-M_alt 'P 21 21 21'
_symmetry_Int_Tables_number 19
_symmetry_space_group_name_Hall 'P 2ac 2ab'
_symmetry_space_group_name_H-M 'P 21 21 21'
_atom_sites_solution_primary iterative
_audit_creation_date 2016-10-06
_audit_creation_method
;
Olex2 1.2
(compiled 2016.02.19 svn.r3266 for OlexSys, GUI svn.r5155)
;
_cell_angle_alpha 90
_cell_angle_beta 90
_cell_angle_gamma 90
_cell_formula_units_Z 4
_cell_length_a 9.4413(19)
_cell_length_b 11.460(2)
_cell_length_c 20.235(4)
_cell_measurement_reflns_used 4991
_cell_measurement_temperature 293(2)
_cell_measurement_theta_max 27.48
_cell_measurement_theta_min 3.45
_cell_volume 2189.4(7)
_computing_molecular_graphics 'Olex2 (Dolomanov et al., 2009)'
_computing_publication_material 'Olex2 (Dolomanov et al., 2009)'
_computing_structure_refinement 'olex2.refine (Bourhis et al., 2015)'
_computing_structure_solution 'olex2.solve (Bourhis et al., 2015)'
_diffrn_ambient_temperature 293(2)
_diffrn_measured_fraction_theta_full 0.9977
_diffrn_measured_fraction_theta_max 0.9938
_diffrn_measurement_device_type 'Bruker APEX-II CCD'
_diffrn_measurement_method '\w scans'
_diffrn_radiation_monochromator graphite
_diffrn_radiation_type 'Mo K\a'
_diffrn_radiation_wavelength 0.71073
_diffrn_reflns_av_R_equivalents 0.0582
_diffrn_reflns_av_unetI/netI 0.0832
_diffrn_reflns_limit_h_max 12
_diffrn_reflns_limit_h_min -12
_diffrn_reflns_limit_k_max 14
_diffrn_reflns_limit_k_min -14
_diffrn_reflns_limit_l_max 26
_diffrn_reflns_limit_l_min -26
_diffrn_reflns_number 20122
_diffrn_reflns_theta_full 26.0000
_diffrn_reflns_theta_max 27.48
_diffrn_reflns_theta_min 3.45
_diffrn_standards_number 0
_exptl_absorpt_coefficient_mu 0.076
_exptl_absorpt_correction_type none
_exptl_crystal_colour yellow
_exptl_crystal_density_diffrn 1.1877
_exptl_crystal_description needle-like
_exptl_crystal_F_000 840.3520
_refine_diff_density_max 0.4138
_refine_diff_density_min -0.2798
_refine_diff_density_rms 0.0584
_refine_ls_abs_structure_details 'Flack, H. D. (1983). Acta Cryst. A39, 876-881.'
_refine_ls_abs_structure_Flack 9.5(3)
_refine_ls_d_res_high 0.7700
_refine_ls_d_res_low 5.9129
_refine_ls_goodness_of_fit_ref 1.0226
_refine_ls_hydrogen_treatment mixed
_refine_ls_matrix_type full
_refine_ls_number_constraints 26
_refine_ls_number_parameters 307
_refine_ls_number_reflns 4991
_refine_ls_number_restraints 0
_refine_ls_restrained_S_all 1.0226
_refine_ls_R_factor_all 0.0965
_refine_ls_R_factor_gt 0.0605
_refine_ls_shift/su_max 0.0007
_refine_ls_shift/su_mean 0.0001
_refine_ls_structure_factor_coef Fsqd
_refine_ls_weighting_details 'w=1/[\s^2^(Fo^2^)+(0.0823P)^2^+0.1665P] where P=(Fo^2^+2Fc^2^)/3'
_refine_ls_weighting_scheme calc
_refine_ls_wR_factor_gt 0.1382
_refine_ls_wR_factor_ref 0.1540
_reflns_Friedel_coverage 0.993
_reflns_limit_h_max 12
_reflns_limit_h_min -12
_reflns_limit_k_max 14
_reflns_limit_k_min -14
_reflns_limit_l_max 26
_reflns_limit_l_min -26
_reflns_number_gt 3329
_reflns_number_total 4991
_reflns_threshold_expression I>=2u(I)
_cod_data_source_file jo7b00098_si_002.cif
_cod_data_source_block 1
_cod_original_cell_volume 2189.3(8)
_cod_original_sg_symbol_Hall ' P 2ac 2ab'
_cod_database_code 4032405
_olex2_refinement_description
;
1. Fixed Uiso
 At 1.2 times of:
  All N(H) groups
 At 1.5 times of:
  All C(H,H,H) groups
2.a Riding coordinates:
 N3(H3)
2.b Idealised Me refined as rotating group:
 C24(H24a,H24b,H24c), C25(H25a,H25b,H25c), C26(H26a,H26b,H26c), C27(H27a,H27b,
 H27c), C28(H28a,H28b,H28c), C29(H29a,H29b,H29c)
;
_olex2_submission_special_instructions 'No special instructions were received'

loop_
_space_group_symop_id
_space_group_symop_operation_xyz
1 x,y,z
2 x+1/2,-y+1/2,-z
3 -x,y+1/2,-z+1/2
4 -x+1/2,-y,z+1/2

loop_
_atom_site_label
_atom_site_type_symbol
_atom_site_fract_x
_atom_site_fract_y
_atom_site_fract_z
_atom_site_U_iso_or_equiv
_atom_site_adp_type
_atom_site_occupancy
_atom_site_refinement_flags_posn
O1 O -0.3269(3) -0.81621(17) -0.36771(13) 0.0738(7) Uani 1.000000 .
N2 N -0.2304(2) -0.20013(16) -0.33046(10) 0.0421(5) Uani 1.000000 .
N3 N 0.1220(2) -0.29883(18) -0.37576(10) 0.0461(5) Uani 1.000000 .
H3 H 0.1348(2) -0.34976(18) -0.34512(10) 0.0553(6) Uiso 1.000000 R
N4 N -0.2455(3) -0.77508(18) -0.32683(13) 0.0546(6) Uani 1.000000 .
C5 C -0.0354(3) -0.1171(2) -0.37477(12) 0.0404(6) Uani 1.000000 .
O6 O -0.1895(3) -0.83324(17) -0.28401(12) 0.0806(8) Uani 1.000000 .
C7 C -0.1298(3) -0.28747(19) -0.33803(11) 0.0398(5) Uani 1.000000 .
C8 C -0.2142(3) -0.6494(2) -0.32917(13) 0.0429(6) Uani 1.000000 .
C9 C -0.2850(3) -0.5819(2) -0.37493(14) 0.0505(7) Uani 1.000000 .
C10 C -0.1619(3) -0.4142(2) -0.33294(12) 0.0401(6) Uani 1.000000 .
C11 C -0.1183(3) -0.6040(2) -0.28652(14) 0.0488(7) Uani 1.000000 .
C12 C 0.1592(3) -0.3494(2) -0.44108(13) 0.0500(7) Uani 1.000000 .
C13 C -0.0030(4) 0.0754(2) -0.42932(15) 0.0542(7) Uani 1.000000 .
C14 C -0.0085(3) -0.2396(2) -0.36492(11) 0.0389(5) Uani 1.000000 .
C15 C 0.0574(3) -0.0225(2) -0.39883(12) 0.0442(6) Uani 1.000000 .
C16 C -0.0914(3) -0.4853(2) -0.28804(13) 0.0460(6) Uani 1.000000 .
C17 C -0.2594(3) -0.4642(2) -0.37591(14) 0.0505(7) Uani 1.000000 .
C18 C -0.1694(3) -0.0987(2) -0.35261(13) 0.0445(6) Uani 1.000000 .
C19 C 0.2022(3) -0.0217(3) -0.38897(16) 0.0580(8) Uani 1.000000 .
C20 C 0.0814(4) 0.1685(3) -0.44890(18) 0.0710(10) Uani 1.000000 .
C21 C 0.2242(4) 0.1662(3) -0.43956(18) 0.0752(10) Uani 1.000000 .
C22 C -0.3525(3) -0.1953(2) -0.28253(13) 0.0492(6) Uani 1.000000 .
C23 C 0.2856(4) 0.0703(3) -0.40991(19) 0.0738(10) Uani 1.000000 .
C24 C -0.4616(5) -0.1131(5) -0.3096(3) 0.1232(19) Uani 1.000000 .
H24a H -0.4194(14) -0.0378(12) -0.317(2) 0.185(3) Uiso 1.000000 GR
H24b H -0.497(4) -0.143(2) -0.3509(12) 0.185(3) Uiso 1.000000 GR
H24c H -0.538(2) -0.106(3) -0.2788(11) 0.185(3) Uiso 1.000000 GR
C25 C 0.3075(4) -0.3995(4) -0.4320(2) 0.1011(15) Uani 1.000000 .
H25a H 0.3706(9) -0.3388(7) -0.4178(16) 0.152(2) Uiso 1.000000 GR
H25b H 0.3050(8) -0.460(2) -0.3993(12) 0.152(2) Uiso 1.000000 GR
H25c H 0.3402(15) -0.431(3) -0.4732(5) 0.152(2) Uiso 1.000000 GR
C26 C 0.1642(6) -0.2553(3) -0.49245(16) 0.0912(14) Uani 1.000000 .
H26a H 0.0722(9) -0.2205(19) -0.4967(11) 0.137(2) Uiso 1.000000 GR
H26b H 0.231(2) -0.1969(14) -0.4795(8) 0.137(2) Uiso 1.000000 GR
H26c H 0.192(3) -0.2884(6) -0.5341(4) 0.137(2) Uiso 1.000000 GR
C27 C -0.2933(6) -0.1429(6) -0.2190(2) 0.137(2) Uani 1.000000 .
H27a H -0.219(4) -0.192(2) -0.2024(13) 0.206(3) Uiso 1.000000 GR
H27b H -0.256(5) -0.0665(17) -0.2279(5) 0.206(3) Uiso 1.000000 GR
H27c H -0.3674(13) -0.137(4) -0.1867(8) 0.206(3) Uiso 1.000000 GR
C28 C 0.0613(5) -0.4462(4) -0.4622(2) 0.1046(15) Uani 1.000000 .
H28a H 0.059(3) -0.5056(16) -0.4287(9) 0.157(2) Uiso 1.000000 GR
H28b H -0.0324(11) -0.4156(7) -0.4684(18) 0.157(2) Uiso 1.000000 GR
H28c H 0.094(2) -0.479(2) -0.5030(10) 0.157(2) Uiso 1.000000 GR
C29 C -0.4165(5) -0.3113(4) -0.2689(3) 0.126(2) Uani 1.000000 .
H29a H -0.466(4) -0.3384(17) -0.3075(8) 0.189(3) Uiso 1.000000 GR
H29b H -0.3432(8) -0.3658(10) -0.257(2) 0.189(3) Uiso 1.000000 GR
H29c H -0.482(4) -0.3048(9) -0.2328(15) 0.189(3) Uiso 1.000000 GR
H18 H -0.219(3) -0.023(3) -0.3479(15) 0.064(9) Uiso 1.000000 .
H9 H -0.350(3) -0.614(2) -0.4029(14) 0.053(8) Uiso 1.000000 .
H13 H -0.109(3) 0.078(2) -0.4360(13) 0.050(7) Uiso 1.000000 .
H17 H -0.310(3) -0.410(2) -0.4114(15) 0.058(8) Uiso 1.000000 .
H11 H -0.077(4) -0.652(3) -0.2544(18) 0.077(10) Uiso 1.000000 .
H20 H 0.028(5) 0.235(4) -0.4702(19) 0.101(13) Uiso 1.000000 .
H16 H -0.026(3) -0.455(2) -0.2601(14) 0.049(8) Uiso 1.000000 .
H21 H 0.290(4) 0.238(3) -0.4530(16) 0.079(10) Uiso 1.000000 .
H19 H 0.243(3) -0.082(3) -0.3711(16) 0.060(9) Uiso 1.000000 .
H23 H 0.383(4) 0.062(3) -0.3984(15) 0.064(9) Uiso 1.000000 .

loop_
_atom_site_aniso_label
_atom_site_aniso_U_11
_atom_site_aniso_U_22
_atom_site_aniso_U_33
_atom_site_aniso_U_12
_atom_site_aniso_U_13
_atom_site_aniso_U_23
O1 0.0789(16) 0.0435(10) 0.0992(17) -0.0095(10) -0.0108(14) -0.0057(11)
N2 0.0415(12) 0.0340(9) 0.0507(11) -0.0012(9) 0.0054(10) 0.0015(9)
N3 0.0481(13) 0.0468(11) 0.0433(11) 0.0037(10) 0.0013(9) 0.0045(10)
N4 0.0634(16) 0.0349(10) 0.0654(14) -0.0002(11) 0.0077(13) -0.0031(12)
C5 0.0438(16) 0.0354(11) 0.0421(13) -0.0062(10) -0.0020(11) 0.0012(10)
O6 0.122(2) 0.0364(10) 0.0837(16) 0.0051(12) -0.0123(15) 0.0089(11)
C7 0.0447(14) 0.0343(11) 0.0403(12) 0.0006(11) 0.0007(11) 0.0026(10)
C8 0.0502(16) 0.0316(11) 0.0470(13) -0.0022(10) 0.0089(12) 0.0022(11)
C9 0.0572(17) 0.0414(13) 0.0530(15) -0.0079(13) -0.0118(14) -0.0006(13)
C10 0.0456(14) 0.0343(11) 0.0405(12) -0.0012(10) 0.0018(11) 0.0027(10)
C11 0.0559(18) 0.0419(13) 0.0485(15) 0.0027(13) -0.0039(13) 0.0109(13)
C12 0.0509(17) 0.0550(15) 0.0440(14) 0.0048(13) 0.0078(12) -0.0053(12)
C13 0.064(2) 0.0397(13) 0.0585(16) -0.0051(13) 0.0038(14) 0.0051(13)
C14 0.0415(13) 0.0382(12) 0.0369(12) -0.0004(10) 0.0011(11) -0.0017(10)
C15 0.0500(16) 0.0396(13) 0.0431(13) -0.0067(11) 0.0063(11) -0.0055(11)
C16 0.0494(16) 0.0412(13) 0.0474(14) -0.0046(12) -0.0090(12) 0.0042(12)
C17 0.0576(17) 0.0436(13) 0.0502(15) -0.0052(12) -0.0126(13) 0.0084(12)
C18 0.0470(16) 0.0330(12) 0.0536(15) -0.0005(10) 0.0034(12) 0.0002(12)
C19 0.054(2) 0.0554(16) 0.0647(18) -0.0103(15) 0.0042(14) 0.0024(16)
C20 0.089(3) 0.0495(17) 0.074(2) -0.0131(17) 0.0069(19) 0.0106(17)
C21 0.085(3) 0.0609(19) 0.079(2) -0.0272(19) 0.014(2) 0.0066(18)
C22 0.0443(16) 0.0465(13) 0.0569(16) 0.0013(12) 0.0123(12) 0.0019(12)
C23 0.059(2) 0.077(2) 0.085(2) -0.0216(19) 0.0084(19) -0.004(2)
C24 0.077(3) 0.132(4) 0.160(5) 0.045(3) 0.048(3) 0.045(4)
C25 0.080(3) 0.139(4) 0.085(3) 0.050(3) 0.011(2) -0.011(3)
C26 0.149(4) 0.077(2) 0.0474(17) 0.026(2) 0.024(2) 0.0080(17)
C27 0.107(4) 0.238(7) 0.066(2) -0.046(4) 0.032(2) -0.042(3)
C28 0.124(4) 0.107(3) 0.083(3) -0.039(3) 0.036(2) -0.045(2)
C29 0.112(4) 0.073(2) 0.193(5) -0.019(2) 0.096(4) -0.002(3)

loop_
_atom_type_symbol
_atom_type_scat_dispersion_real
_atom_type_scat_dispersion_imag
_atom_type_scat_Cromer_Mann_a1
_atom_type_scat_Cromer_Mann_a2
_atom_type_scat_Cromer_Mann_a3
_atom_type_scat_Cromer_Mann_a4
_atom_type_scat_Cromer_Mann_b1
_atom_type_scat_Cromer_Mann_b2
_atom_type_scat_Cromer_Mann_b3
_atom_type_scat_Cromer_Mann_b4
_atom_type_scat_Cromer_Mann_c
_atom_type_scat_source
_atom_type_scat_dispersion_source
H 0.00000 0.00000 0.49300 0.32291 0.14019 0.04081 10.51090 26.12570 3.14236 57.79970 0.0030380000826 'International Tables Volume C Table 6.1.1.4 (pp. 500-502)' 'Henke, Gullikson and Davis, At. Data and Nucl. Data Tables, 1993, 54, 2'
C 0.00347 0.00161 2.31000 1.02000 1.58860 0.86500 20.84390 10.20750 0.56870 51.65120 0.215599998832 'International Tables Volume C Table 6.1.1.4 (pp. 500-502)' 'Henke, Gullikson and Davis, At. Data and Nucl. Data Tables, 1993, 54, 2'
O 0.01158 0.00611 3.04850 2.28680 1.54630 0.86700 13.27710 5.70110 0.32390 32.90890 0.250800013542 'International Tables Volume C Table 6.1.1.4 (pp. 500-502)' 'Henke, Gullikson and Davis, At. Data and Nucl. Data Tables, 1993, 54, 2'
N 0.00653 0.00323 12.21260 3.13220 2.01250 1.16630 0.00570 9.89330 28.99750 0.58260 -11.5290002823 'International Tables Volume C Table 6.1.1.4 (pp. 500-502)' 'Henke, Gullikson and Davis, At. Data and Nucl. Data Tables, 1993, 54, 2'

loop_
_geom_angle_atom_site_label_1
_geom_angle_atom_site_label_2
_geom_angle_atom_site_label_3
_geom_angle
C18 N2 C7 106.7(2)
C22 N2 C7 128.4(2)
C22 N2 C18 120.0(2)
C12 N3 H3 110.1
C14 N3 H3 109.52(13)
C14 N3 C12 121.9(2)
O6 N4 O1 123.0(2)
C8 N4 O1 118.8(2)
C8 N4 O6 118.2(3)
C15 C5 C14 131.0(2)
C18 C5 C14 105.7(2)
C18 C5 C15 123.2(2)
C10 C7 N2 123.8(2)
C14 C7 N2 108.93(19)
C14 C7 C10 125.7(2)
C9 C8 N4 118.2(2)
C11 C8 N4 119.3(2)
C11 C8 C9 122.5(2)
C17 C9 C8 118.4(3)
H9 C9 C8 121.1(17)
H9 C9 C17 120.5(17)
C16 C10 C7 121.4(2)
C17 C10 C7 119.6(2)
C17 C10 C16 119.0(2)
C16 C11 C8 119.1(2)
H11 C11 C8 120(2)
H11 C11 C16 121(2)
C25 C12 N3 104.9(3)
C26 C12 N3 110.1(2)
C26 C12 C25 109.0(3)
C28 C12 N3 113.2(2)
C28 C12 C25 108.7(3)
C28 C12 C26 110.6(3)
C20 C13 C15 120.5(3)
H13 C13 C15 118.9(15)
H13 C13 C20 120.6(16)
C5 C14 N3 126.6(2)
C7 C14 N3 126.1(2)
C7 C14 C5 107.2(2)
C13 C15 C5 119.5(3)
C19 C15 C5 123.0(3)
C19 C15 C13 117.4(3)
C11 C16 C10 120.2(3)
H16 C16 C10 120.4(17)
H16 C16 C11 119.4(17)
C10 C17 C9 120.9(2)
H17 C17 C9 120.1(15)
H17 C17 C10 118.9(15)
C5 C18 N2 111.5(2)
H18 C18 N2 120.8(18)
H18 C18 C5 127.5(18)
C23 C19 C15 121.6(3)
H19 C19 C15 119(2)
H19 C19 C23 119(2)
C21 C20 C13 120.9(4)
H20 C20 C13 114(2)
H20 C20 C21 125(2)
C23 C21 C20 119.4(3)
H21 C21 C20 121.7(18)
H21 C21 C23 118.8(18)
C24 C22 N2 108.2(3)
C27 C22 N2 106.0(3)
C27 C22 C24 108.3(4)
C29 C22 N2 113.4(2)
C29 C22 C24 110.5(4)
C29 C22 C27 110.1(4)
C21 C23 C19 120.1(4)
H23 C23 C19 114(2)
H23 C23 C21 126(2)
H24a C24 C22 109.5
H24b C24 C22 109.5
H24b C24 H24a 109.5
H24c C24 C22 109.5
H24c C24 H24a 109.5
H24c C24 H24b 109.5
H25a C25 C12 109.5
H25b C25 C12 109.5
H25b C25 H25a 109.5
H25c C25 C12 109.5
H25c C25 H25a 109.5
H25c C25 H25b 109.5
H26a C26 C12 109.5
H26b C26 C12 109.5
H26b C26 H26a 109.5
H26c C26 C12 109.5
H26c C26 H26a 109.5
H26c C26 H26b 109.5
H27a C27 C22 109.5
H27b C27 C22 109.5
H27b C27 H27a 109.5
H27c C27 C22 109.5
H27c C27 H27a 109.5
H27c C27 H27b 109.5
H28a C28 C12 109.5
H28b C28 C12 109.5
H28b C28 H28a 109.5
H28c C28 C12 109.5
H28c C28 H28a 109.5
H28c C28 H28b 109.5
H29a C29 C22 109.5
H29b C29 C22 109.5
H29b C29 H29a 109.5
H29c C29 C22 109.5
H29c C29 H29a 109.5
H29c C29 H29b 109.5

loop_
_geom_bond_atom_site_label_1
_geom_bond_atom_site_label_2
_geom_bond_distance
O1 N4 1.224(3)
N2 C7 1.388(3)
N2 C18 1.372(3)
N2 C22 1.508(3)
N3 H3 0.8600
N3 C12 1.486(3)
N3 C14 1.423(3)
N4 O6 1.214(3)
N4 C8 1.471(3)
C5 C14 1.441(3)
C5 C15 1.476(3)
C5 C18 1.359(4)
C7 C10 1.487(3)
C7 C14 1.381(3)
C8 C9 1.379(4)
C8 C11 1.354(4)
C9 C17 1.371(4)
C9 H9 0.91(3)
C10 C16 1.390(4)
C10 C17 1.390(4)
C11 C16 1.384(4)
C11 H11 0.94(4)
C12 C25 1.524(5)
C12 C26 1.498(4)
C12 C28 1.506(5)
C13 C15 1.402(4)
C13 C20 1.388(4)
C13 H13 1.01(3)
C15 C19 1.381(4)
C16 H16 0.91(3)
C17 H17 1.06(3)
C18 H18 0.99(3)
C19 C23 1.383(5)
C19 H19 0.86(3)
C20 C21 1.362(6)
C20 H20 1.01(4)
C21 C23 1.380(5)
C21 H21 1.06(4)
C22 C24 1.499(5)
C22 C27 1.524(5)
C22 C29 1.487(5)
C23 H23 0.95(4)
C24 H24a 0.9600
C24 H24b 0.9600
C24 H24c 0.9600
C25 H25a 0.9600
C25 H25b 0.9600
C25 H25c 0.9600
C26 H26a 0.9600
C26 H26b 0.9600
C26 H26c 0.9600
C27 H27a 0.9600
C27 H27b 0.9600
C27 H27c 0.9600
C28 H28a 0.9600
C28 H28b 0.9600
C28 H28c 0.9600
C29 H29a 0.9600
C29 H29b 0.9600
C29 H29c 0.9600
